data_2218405
loop_
_publ_author_name
'Yamada, Kazuhiko'
'Hashizume, Daisuke'
'Shimizu, Tadashi'

_publ_section_title
;
 <i>N</i>-(Fluoren-9-ylmethoxycarbonyl)-<small>L</small>-leucine
;
_journal_coeditor_code FL2198
_journal_issue 6
_journal_name_full 'Acta Crystallographica Section E'
_journal_page_first o1112
_journal_paper_doi 10.1107/S1600536808014372
_journal_volume 64
_journal_year 2008
_chemical_formula_iupac 'C21 H23 N O4'
_chemical_formula_moiety 'C21 H23 N O4'
_chemical_formula_sum 'C21 H23 N O4'
_chemical_formula_weight 353.40
_chemical_name_common
;
<i>N</i>-(Fluoren-9-ylmethoxycarbonyl)-L-leucine
;
_chemical_name_systematic
;
fluoren-9-yl N-(1-carboxy-3-methylbutyl)carbamate
;
_space_group_IT_number 19
_symmetry_cell_setting orthorhombic
_symmetry_space_group_name_Hall 'P 2ac 2ab'
_symmetry_space_group_name_H-M 'P 21 21 21'
_atom_sites_solution_hydrogens difmap
_atom_sites_solution_primary direct
_atom_sites_solution_secondary difmap
_audit_creation_method SHELXL-97
_cell_angle_alpha 90
_cell_angle_beta 90
_cell_angle_gamma 90
_cell_formula_units_Z 4
_cell_length_a 5.49530(10)
_cell_length_b 14.2700(3)
_cell_length_c 24.3759(6)
_cell_measurement_reflns_used 40402
_cell_measurement_temperature 150
_cell_measurement_theta_max 30.02
_cell_measurement_theta_min 2.20
_cell_volume 1911.51(7)
_computing_cell_refinement 'HKL2000 (Otwinowski & Minor, 1997)'
_computing_data_collection 'CrystalClear (Rigaku/MSC, 2005)'
_computing_data_reduction 'HKL2000 (Otwinowski & Minor, 1997)'
_computing_molecular_graphics 'ORTEP-3 for Windows (Farrugia, 1997)'
_computing_publication_material 'SHELXL97 (Sheldrick, 2008)'
_computing_structure_refinement 'SHELXL97 (Sheldrick, 2008)'
_computing_structure_solution 'SIR2004 (Burla <i>et al.</i>,  2005)'
_diffrn_ambient_temperature 150
_diffrn_detector_area_resol_mean 28.5714
_diffrn_measured_fraction_theta_full 0.996
_diffrn_measured_fraction_theta_max 0.996
_diffrn_measurement_device_type 'Rigaku AFC-8 diffractometer with Saturn70 CCD detector'
_diffrn_measurement_method \w
_diffrn_radiation_monochromator confocal
_diffrn_radiation_source 'fine-focus rotating anode'
_diffrn_radiation_type MoK\a
_diffrn_radiation_wavelength 0.71073
_diffrn_reflns_av_R_equivalents 0.0546
_diffrn_reflns_av_sigmaI/netI 0.0222
_diffrn_reflns_limit_h_max 7
_diffrn_reflns_limit_h_min -7
_diffrn_reflns_limit_k_max 20
_diffrn_reflns_limit_k_min -20
_diffrn_reflns_limit_l_max 34
_diffrn_reflns_limit_l_min -34
_diffrn_reflns_number 40257
_diffrn_reflns_theta_full 30.02
_diffrn_reflns_theta_max 30.02
_diffrn_reflns_theta_min 2.20
_diffrn_standards_number 0
_exptl_absorpt_coefficient_mu 0.085
_exptl_absorpt_correction_type none
_exptl_crystal_colour colourless
_exptl_crystal_density_diffrn 1.228
_exptl_crystal_density_method 'not measured'
_exptl_crystal_description needle
_exptl_crystal_F_000 752
_exptl_crystal_size_max 0.40
_exptl_crystal_size_mid 0.08
_exptl_crystal_size_min 0.06
_refine_diff_density_max 0.272
_refine_diff_density_min -0.255
_refine_ls_extinction_method none
_refine_ls_goodness_of_fit_ref 1.086
_refine_ls_hydrogen_treatment refall
_refine_ls_matrix_type full
_refine_ls_number_parameters 327
_refine_ls_number_reflns 3207
_refine_ls_number_restraints 0
_refine_ls_restrained_S_all 1.086
_refine_ls_R_factor_all 0.0446
_refine_ls_R_factor_gt 0.0393
_refine_ls_shift/su_max 0.000
_refine_ls_shift/su_mean 0.000
_refine_ls_structure_factor_coef Fsqd
_refine_ls_weighting_details 'calc w=1/[\s^2^(Fo^2^)+(0.0687P)^2^+0.1717P] where P=(Fo^2^+2Fc^2^)/3'
_refine_ls_weighting_scheme calc
_refine_ls_wR_factor_gt 0.1063
_refine_ls_wR_factor_ref 0.1107
_reflns_number_gt 2906
_reflns_number_total 3207
_reflns_threshold_expression I>2\s(I)
_cod_data_source_file fl2198.cif
_cod_data_source_block I
_cod_database_code 2218405
_cod_database_fobs_code 2218405

loop_
_symmetry_equiv_pos_as_xyz
'x, y, z'
'x+1/2, -y+1/2, -z'
'-x, y+1/2, -z+1/2'
'-x+1/2, -y, z+1/2'

loop_
_atom_site_type_symbol
_atom_site_label
_atom_site_fract_x
_atom_site_fract_y
_atom_site_fract_z
_atom_site_U_iso_or_equiv
_atom_site_adp_type
_atom_site_calc_flag
_atom_site_occupancy
O O1 -0.3755(2) 0.42665(9) 0.27853(7) 0.0421(3) Uani d 1
O O2 0.0123(2) 0.47101(9) 0.26982(7) 0.0455(4) Uani d 1
H H2H -0.047(5) 0.526(2) 0.2667(11) 0.055(7) Uiso d 1
O O3 0.1016(2) 0.15166(8) 0.23545(6) 0.0360(3) Uani d 1
O O4 0.4680(2) 0.22208(8) 0.22403(5) 0.0306(2) Uani d 1
N N1 0.1792(2) 0.29706(9) 0.26957(6) 0.0284(3) Uani d 1
H H1N 0.280(5) 0.3438(18) 0.2738(9) 0.044(6) Uiso d 1
C C1 -0.0651(3) 0.31083(10) 0.29096(7) 0.0287(3) Uani d 1
H H1 -0.171(4) 0.2659(15) 0.2718(9) 0.035(5) Uiso d 1
C C2 -0.0783(4) 0.29621(13) 0.35339(8) 0.0406(4) Uani d 1
H H2A 0.047(5) 0.3372(19) 0.3712(10) 0.048(7) Uiso d 1
H H2B -0.225(6) 0.322(2) 0.3692(13) 0.065(8) Uiso d 1
C C3 -0.0497(4) 0.19389(13) 0.37135(8) 0.0413(4) Uani d 1
H H3 0.102(5) 0.1685(18) 0.3516(10) 0.048(7) Uiso d 1
C C4 -0.2695(5) 0.13470(17) 0.35502(14) 0.0601(7) Uani d 1
H H4A -0.312(6) 0.1369(19) 0.3131(11) 0.060(8) Uiso d 1
H H4B -0.387(8) 0.163(3) 0.3755(15) 0.088(11) Uiso d 1
H H4C -0.262(6) 0.065(2) 0.3677(13) 0.072(9) Uiso d 1
C C5 0.0014(9) 0.18903(19) 0.43291(10) 0.0705(9) Uani d 1
H H5A 0.163(8) 0.227(3) 0.4437(15) 0.093(12) Uiso d 1
H H5B 0.017(6) 0.124(2) 0.4463(11) 0.060(8) Uiso d 1
H H5C -0.127(7) 0.223(2) 0.4509(13) 0.072(9) Uiso d 1
C C6 -0.1606(3) 0.40869(10) 0.27831(7) 0.0299(3) Uani d 1
C C7 0.2373(3) 0.21843(10) 0.24241(6) 0.0261(3) Uani d 1
C C8 0.5484(3) 0.14752(11) 0.18786(6) 0.0289(3) Uani d 1
H H8A 0.476(5) 0.0932(16) 0.1976(9) 0.034(5) Uiso d 1
H H8B 0.721(5) 0.1412(15) 0.1960(9) 0.034(5) Uiso d 1
C C9 0.5153(3) 0.17588(11) 0.12778(7) 0.0291(3) Uani d 1
H H9 0.337(5) 0.1858(16) 0.1193(9) 0.043(6) Uiso d 1
C C10 0.6613(3) 0.26233(11) 0.11325(7) 0.0308(3) Uani d 1
C C11 0.6335(4) 0.35445(12) 0.13131(8) 0.0385(4) Uani d 1
H H11 0.504(5) 0.3707(16) 0.1573(9) 0.035(5) Uiso d 1
C C12 0.8001(4) 0.42145(13) 0.11327(9) 0.0456(4) Uani d 1
H H12 0.783(5) 0.4852(19) 0.1253(10) 0.054(7) Uiso d 1
C C13 0.9889(4) 0.39782(15) 0.07795(8) 0.0459(5) Uani d 1
H H13 1.117(5) 0.4495(19) 0.0642(11) 0.057(7) Uiso d 1
C C14 1.0166(4) 0.30626(15) 0.05954(8) 0.0408(4) Uani d 1
H H14 1.148(5) 0.2884(16) 0.0338(10) 0.048(6) Uiso d 1
C C15 0.8514(3) 0.23871(12) 0.07728(7) 0.0323(3) Uani d 1
C C16 0.8333(3) 0.13832(12) 0.06424(6) 0.0329(3) Uani d 1
C C17 0.9738(4) 0.08170(16) 0.03029(8) 0.0437(4) Uani d 1
H H17 1.114(5) 0.1107(17) 0.0111(10) 0.048(7) Uiso d 1
C C18 0.9091(5) -0.01199(16) 0.02442(8) 0.0505(5) Uani d 1
H H18 1.003(6) -0.0545(19) 0.0001(11) 0.060(7) Uiso d 1
C C19 0.7076(5) -0.04829(14) 0.05165(8) 0.0473(5) Uani d 1
H H19 0.671(5) -0.1136(19) 0.0461(10) 0.053(7) Uiso d 1
C C20 0.5670(4) 0.00808(12) 0.08599(8) 0.0392(4) Uani d 1
H H20 0.423(5) -0.0159(18) 0.1060(11) 0.053(7) Uiso d 1
C C21 0.6305(3) 0.10141(11) 0.09189(6) 0.0317(3) Uani d 1

loop_
_atom_site_aniso_label
_atom_site_aniso_U_11
_atom_site_aniso_U_22
_atom_site_aniso_U_33
_atom_site_aniso_U_12
_atom_site_aniso_U_13
_atom_site_aniso_U_23
O1 0.0236(6) 0.0258(5) 0.0769(9) 0.0009(4) 0.0034(6) -0.0057(6)
O2 0.0258(6) 0.0197(5) 0.0910(11) -0.0004(4) -0.0005(7) 0.0087(6)
O3 0.0236(5) 0.0220(5) 0.0623(7) -0.0025(4) 0.0012(5) -0.0085(5)
O4 0.0245(5) 0.0259(5) 0.0415(6) -0.0027(4) 0.0051(5) -0.0058(4)
N1 0.0232(6) 0.0190(5) 0.0430(7) -0.0026(5) 0.0012(5) -0.0035(5)
C1 0.0246(7) 0.0194(6) 0.0423(8) -0.0004(5) 0.0036(6) -0.0008(5)
C2 0.0521(11) 0.0276(7) 0.0422(8) 0.0008(8) 0.0104(8) 0.0005(6)
C3 0.0447(10) 0.0325(8) 0.0466(9) 0.0005(8) 0.0056(8) 0.0076(7)
C4 0.0468(13) 0.0424(11) 0.0911(19) -0.0093(10) 0.0005(13) 0.0225(12)
C5 0.115(3) 0.0485(12) 0.0480(11) 0.0009(17) 0.0066(16) 0.0115(10)
C6 0.0243(7) 0.0214(6) 0.0440(8) -0.0003(5) 0.0012(6) -0.0026(5)
C7 0.0229(6) 0.0204(6) 0.0351(7) 0.0002(5) -0.0014(5) 0.0006(5)
C8 0.0270(7) 0.0235(6) 0.0361(7) 0.0019(6) 0.0027(6) -0.0013(5)
C9 0.0249(7) 0.0254(7) 0.0370(7) -0.0001(6) -0.0018(6) -0.0007(5)
C10 0.0282(8) 0.0287(7) 0.0353(7) -0.0019(6) -0.0020(6) 0.0030(6)
C11 0.0407(10) 0.0293(8) 0.0455(9) -0.0012(7) 0.0029(8) 0.0011(6)
C12 0.0529(12) 0.0301(8) 0.0537(10) -0.0085(9) 0.0003(10) 0.0034(7)
C13 0.0463(11) 0.0412(10) 0.0500(10) -0.0140(9) -0.0004(9) 0.0089(8)
C14 0.0346(9) 0.0490(10) 0.0389(8) -0.0064(8) 0.0021(7) 0.0082(7)
C15 0.0305(8) 0.0338(7) 0.0326(7) -0.0004(6) -0.0026(6) 0.0037(6)
C16 0.0325(8) 0.0364(8) 0.0296(6) 0.0047(7) -0.0040(6) 0.0006(6)
C17 0.0427(10) 0.0523(11) 0.0360(8) 0.0134(9) -0.0003(8) -0.0033(7)
C18 0.0625(14) 0.0489(11) 0.0401(9) 0.0206(11) -0.0069(9) -0.0108(8)
C19 0.0671(14) 0.0341(9) 0.0406(8) 0.0092(9) -0.0122(10) -0.0079(7)
C20 0.0483(11) 0.0299(8) 0.0395(8) -0.0001(8) -0.0082(8) -0.0026(6)
C21 0.0330(8) 0.0298(7) 0.0324(7) 0.0042(6) -0.0060(6) -0.0021(6)

loop_
_atom_type_symbol
_atom_type_description
_atom_type_scat_dispersion_real
_atom_type_scat_dispersion_imag
_atom_type_scat_source
C C 0.0033 0.0000 'International Tables Vol C Tables 4.2.6.8 and 6.1.1.4'
H H 0.0000 0.0000 'International Tables Vol C Tables 4.2.6.8 and 6.1.1.4'
N N 0.0061 0.0000 'International Tables Vol C Tables 4.2.6.8 and 6.1.1.4'
O O 0.0106 0.0000 'International Tables Vol C Tables 4.2.6.8 and 6.1.1.4'

loop_
_geom_angle_atom_site_label_1
_geom_angle_atom_site_label_2
_geom_angle_atom_site_label_3
_geom_angle
C6 O2 H2H 111.1(19)
C7 O4 C8 117.44(12)
C7 N1 C1 120.66(13)
C7 N1 H1N 123.1(16)
C1 N1 H1N 116.1(16)
N1 C1 C6 111.69(13)
N1 C1 C2 112.36(15)
C6 C1 C2 107.96(13)
N1 C1 H1 106.7(13)
C6 C1 H1 107.3(13)
C2 C1 H1 110.7(13)
C3 C2 C1 114.03(14)
C3 C2 H2A 111.3(15)
C1 C2 H2A 108.5(14)
C3 C2 H2B 109.2(18)
C1 C2 H2B 112.6(18)
H2A C2 H2B 100(2)
C4 C3 C5 112.1(2)
C4 C3 C2 111.80(19)
C5 C3 C2 110.04(18)
C4 C3 H3 108.9(14)
C5 C3 H3 107.1(14)
C2 C3 H3 106.6(15)
C3 C4 H4A 114.4(17)
C3 C4 H4B 100(2)
H4A C4 H4B 111(3)
C3 C4 H4C 115(2)
H4A C4 H4C 109(2)
H4B C4 H4C 107(3)
C3 C5 H5A 112(2)
C3 C5 H5B 112.7(16)
H5A C5 H5B 109(3)
C3 C5 H5C 107(2)
H5A C5 H5C 104(3)
H5B C5 H5C 112(3)
O1 C6 O2 124.21(15)
O1 C6 C1 122.02(15)
O2 C6 C1 113.70(14)
O3 C7 N1 125.15(15)
O3 C7 O4 123.98(14)
N1 C7 O4 110.87(13)
O4 C8 C9 110.58(13)
O4 C8 H8A 109.7(14)
C9 C8 H8A 115.2(14)
O4 C8 H8B 104.0(13)
C9 C8 H8B 109.5(13)
H8A C8 H8B 107(2)
C10 C9 C21 102.41(13)
C10 C9 C8 112.11(13)
C21 C9 C8 108.51(13)
C10 C9 H9 110.6(13)
C21 C9 H9 112.6(13)
C8 C9 H9 110.4(13)
C11 C10 C15 120.30(16)
C11 C10 C9 129.51(16)
C15 C10 C9 110.16(14)
C10 C11 C12 118.34(19)
C10 C11 H11 120.5(13)
C12 C11 H11 121.1(13)
C13 C12 C11 121.27(19)
C13 C12 H12 119.4(17)
C11 C12 H12 119.3(17)
C14 C13 C12 120.65(18)
C14 C13 H13 118.2(15)
C12 C13 H13 121.1(14)
C13 C14 C15 118.62(19)
C13 C14 H14 121.8(14)
C15 C14 H14 119.6(14)
C14 C15 C10 120.82(17)
C14 C15 C16 130.61(18)
C10 C15 C16 108.56(15)
C17 C16 C21 120.53(18)
C17 C16 C15 131.08(19)
C21 C16 C15 108.36(15)
C16 C17 C18 118.6(2)
C16 C17 H17 118.0(14)
C18 C17 H17 123.4(14)
C17 C18 C19 120.8(2)
C17 C18 H18 121.1(16)
C19 C18 H18 118.0(16)
C18 C19 C20 120.84(19)
C18 C19 H19 117.2(17)
C20 C19 H19 121.9(17)
C21 C20 C19 118.5(2)
C21 C20 H20 118.9(15)
C19 C20 H20 122.6(15)
C20 C21 C16 120.73(16)
C20 C21 C9 129.00(17)
C16 C21 C9 110.22(14)

loop_
_geom_bond_atom_site_label_1
_geom_bond_atom_site_label_2
_geom_bond_distance
O1 C6 1.208(2)
O2 C6 1.318(2)
O2 H2H 0.85(3)
O3 C7 1.2217(18)
O4 C7 1.3460(19)
O4 C8 1.4506(18)
N1 C7 1.3413(18)
N1 C1 1.453(2)
N1 H1N 0.87(3)
C1 C6 1.523(2)
C1 C2 1.538(2)
C1 H1 0.98(2)
C2 C3 1.532(3)
C2 H2A 1.00(3)
C2 H2B 0.96(3)
C3 C4 1.527(3)
C3 C5 1.528(3)
C3 H3 1.03(3)
C4 H4A 1.05(3)
C4 H4B 0.91(4)
C4 H4C 1.04(3)
C5 H5A 1.08(4)
C5 H5B 0.98(3)
C5 H5C 0.96(4)
C8 C9 1.530(2)
C8 H8A 0.90(2)
C8 H8B 0.97(2)
C9 C10 1.514(2)
C9 C21 1.515(2)
C9 H9 1.01(3)
C10 C11 1.395(2)
C10 C15 1.405(2)
C11 C12 1.395(3)
C11 H11 0.98(2)
C12 C13 1.390(3)
C12 H12 0.96(3)
C13 C14 1.390(3)
C13 H13 1.07(3)
C14 C15 1.393(3)
C14 H14 0.99(3)
C15 C16 1.471(2)
C16 C17 1.391(3)
C16 C21 1.405(3)
C17 C18 1.391(3)
C17 H17 0.99(3)
C18 C19 1.391(4)
C18 H18 0.99(3)
C19 C20 1.395(3)
C19 H19 0.96(3)
C20 C21 1.384(2)
C20 H20 0.99(3)

loop_
_geom_hbond_atom_site_label_D
_geom_hbond_atom_site_label_H
_geom_hbond_atom_site_label_A
_geom_hbond_site_symmetry_A
_geom_hbond_distance_DH
_geom_hbond_distance_HA
_geom_hbond_distance_DA
_geom_hbond_angle_DHA
O2 H2H O3 3 0.85(3) 1.82(3) 2.6558(17) 167(3)
N1 H1N O1 1_655 0.87(3) 2.24(3) 3.0751(18) 161(2)
C8 H8A O1 3_545 0.90(2) 2.51(2) 3.392(2) 166(2)

loop_
_geom_torsion_atom_site_label_1
_geom_torsion_atom_site_label_2
_geom_torsion_atom_site_label_3
_geom_torsion_atom_site_label_4
_geom_torsion
C7 N1 C1 C6 -134.51(15)
C7 N1 C1 C2 103.99(16)
N1 C1 C2 C3 -70.9(2)
C6 C1 C2 C3 165.48(17)
C1 C2 C3 C4 -69.5(3)
C1 C2 C3 C5 165.2(2)
N1 C1 C6 O1 159.29(17)
C2 C1 C6 O1 -76.7(2)
N1 C1 C6 O2 -23.6(2)
C2 C1 C6 O2 100.39(19)
C1 N1 C7 O3 -3.6(2)
C1 N1 C7 O4 177.08(13)
C8 O4 C7 O3 8.3(2)
C8 O4 C7 N1 -172.31(13)
C7 O4 C8 C9 93.78(16)
O4 C8 C9 C10 60.54(17)
O4 C8 C9 C21 172.91(13)
C21 C9 C10 C11 176.89(18)
C8 C9 C10 C11 -67.0(2)
C21 C9 C10 C15 -4.84(17)
C8 C9 C10 C15 111.28(16)
C15 C10 C11 C12 -0.7(3)
C9 C10 C11 C12 177.40(17)
C10 C11 C12 C13 0.3(3)
C11 C12 C13 C14 0.1(3)
C12 C13 C14 C15 -0.1(3)
C13 C14 C15 C10 -0.3(3)
C13 C14 C15 C16 178.99(18)
C11 C10 C15 C14 0.7(3)
C9 C10 C15 C14 -177.72(16)
C11 C10 C15 C16 -178.72(16)
C9 C10 C15 C16 2.82(18)
C14 C15 C16 C17 -0.5(3)
C10 C15 C16 C17 178.86(18)
C14 C15 C16 C21 -178.76(18)
C10 C15 C16 C21 0.63(18)
C21 C16 C17 C18 -0.1(3)
C15 C16 C17 C18 -178.11(18)
C16 C17 C18 C19 0.3(3)
C17 C18 C19 C20 -0.7(3)
C18 C19 C20 C21 0.8(3)
C19 C20 C21 C16 -0.5(3)
C19 C20 C21 C9 -177.57(17)
C17 C16 C21 C20 0.2(2)
C15 C16 C21 C20 178.61(16)
C17 C16 C21 C9 177.72(15)
C15 C16 C21 C9 -3.83(18)
C10 C9 C21 C20 -177.46(17)
C8 C9 C21 C20 63.8(2)
C10 C9 C21 C16 5.24(17)
C8 C9 C21 C16 -113.45(15)

loop_
_cod_related_entry_id
_cod_related_entry_database
_cod_related_entry_code
1 ChemSpider 1266097
